data_4321220
loop_
_publ_author_name
'Fred B. Stocker'
'Doyle Britton'
'Victor G. Young'

_publ_section_title
;
 Crystal Structures of a Family of Silver Cyanide Complexes of Thiourea
 and Substituted Thioureas
;
_journal_name_full 'Inorganic Chemistry'
_journal_page_first 3479
_journal_page_last 3484
_journal_paper_doi 10.1021/ic990859l
_journal_volume 39
_journal_year 2000
_chemical_formula_sum 'C8 H12 Ag2 N6 S2'
_chemical_formula_weight 472.10
_chemical_name_common
;
silver cyanide/N,N'-ethylenethiourea complex, 1/1
;
_chemical_name_systematic
;
  silver cyanide/2-imidazolidinethione complex, 1/1
;
_space_group_IT_number 2
_symmetry_cell_setting triclinic
_symmetry_space_group_name_Hall '-P 1'
_symmetry_space_group_name_H-M 'P -1'
_atom_sites_solution_hydrogens geom
_atom_sites_solution_primary direct
_atom_sites_solution_secondary difmap
_audit_creation_method 'SHELXL plus manual additions'
_cell_angle_alpha 71.720(1)
_cell_angle_beta 79.906(1)
_cell_angle_gamma 75.885(2)
_cell_formula_units_Z 2
_cell_length_a 6.8001(2)
_cell_length_b 8.6154(1)
_cell_length_c 13.4747(3)
_cell_measurement_reflns_used 2812
_cell_measurement_temperature 293(2)
_cell_measurement_theta_max 24.9
_cell_measurement_theta_min 1.6
_cell_volume 722.76(3)
_computing_cell_refinement 'SAINT (Siemens, 1995)'
_computing_data_collection 'ASTRO (Siemens, 1995)'
_computing_data_reduction SAINT
_computing_molecular_graphics SHELXTL
_computing_publication_material SHELXTL
_computing_structure_refinement SHELXTL
_computing_structure_solution 'SHELXTL (Sheldrick, 1996)'
_diffrn_ambient_temperature 293(2)
_diffrn_measurement_device 'Siemens SMART area detector diffractometer'
_diffrn_measurement_method 'omega scans'
_diffrn_radiation_monochromator graphite
_diffrn_radiation_source 'fine-focus sealed tube'
_diffrn_radiation_type MoK\a
_diffrn_radiation_wavelength 0.71073
_diffrn_reflns_av_R_equivalents 0.0364
_diffrn_reflns_av_sigmaI/netI 0.0337
_diffrn_reflns_limit_h_max 8
_diffrn_reflns_limit_h_min -5
_diffrn_reflns_limit_k_max 10
_diffrn_reflns_limit_k_min -10
_diffrn_reflns_limit_l_max 15
_diffrn_reflns_limit_l_min -13
_diffrn_reflns_number 3634
_diffrn_reflns_theta_max 24.98
_diffrn_reflns_theta_min 1.60
_diffrn_standards_decay_% 'less than 1%'
_diffrn_standards_interval_time '6 hours'
_diffrn_standards_number 144
_exptl_absorpt_coefficient_mu 2.989
_exptl_absorpt_correction_T_max 0.66
_exptl_absorpt_correction_T_min 0.35
_exptl_absorpt_correction_type multi-scan
_exptl_absorpt_process_details 'SADABS (Sheldrick, 1996; Blessing, 1995)'
_exptl_crystal_colour colorless
_exptl_crystal_density_diffrn 2.169
_exptl_crystal_density_meas ?
_exptl_crystal_description prism
_exptl_crystal_F_000 456
_exptl_crystal_size_max 0.50
_exptl_crystal_size_mid 0.18
_exptl_crystal_size_min 0.14
_refine_diff_density_max 0.627
_refine_diff_density_min -1.028
_refine_diff_density_rms 0.098
_refine_ls_extinction_method none
_refine_ls_goodness_of_fit_all 1.118
_refine_ls_goodness_of_fit_obs 1.114
_refine_ls_hydrogen_treatment riding
_refine_ls_matrix_type full
_refine_ls_number_parameters 176
_refine_ls_number_reflns 2448
_refine_ls_number_restraints 0
_refine_ls_restrained_S_all 1.118
_refine_ls_restrained_S_obs 1.114
_refine_ls_R_factor_all 0.042
_refine_ls_R_factor_obs 0.038
_refine_ls_shift/esd_max -0.001
_refine_ls_shift/esd_mean 0.000
_refine_ls_structure_factor_coef Fsqd
_refine_ls_weighting_details 'w=1/[\s^2^(Fo^2^)+(0.0360P)^2^+1.6920P] where P=(Fo^2^+2Fc^2^)/3'
_refine_ls_weighting_scheme calc
_refine_ls_wR_factor_all 0.098
_refine_ls_wR_factor_obs 0.094
_reflns_number_observed 2250
_reflns_number_total 2448
_reflns_observed_criterion >2sigma(I)
_cod_data_source_file ic990859l_6.cif
_cod_data_source_block (5)_AgCN(etu)
_cod_depositor_comments
;
The following automatic conversions were performed:

'_exptl_crystal_density_meas' value 'not measured' was changed to '?'
- the value is perceived as not measured.

Automatic conversion script
Id: cif_fix_values 3008 2015-01-20 13:52:24Z robertas 

The following automatic conversions were performed:

'_refine_ls_weighting_scheme' value 'calc
w=1/[\s^2^(Fo^2^)+(0.0360P)^2^+1.6920P] where P=(Fo^2^+2Fc^2^)/3' was
changed to 'calc'. New tag '_refine_ls_weighting_details' was
created. The value of the new tag was set to
'w=1/[\s^2^(Fo^2^)+(0.0360P)^2^+1.6920P] where P=(Fo^2^+2Fc^2^)/3'.

Automatic conversion script
Id: cif_fix_values 3143 2015-03-26 13:38:13Z robertas 
;
_cod_database_code 4321220

loop_
_symmetry_equiv_pos_as_xyz
'x, y, z'
'-x, -y, -z'

loop_
_atom_site_aniso_label
_atom_site_aniso_U_11
_atom_site_aniso_U_22
_atom_site_aniso_U_33
_atom_site_aniso_U_23
_atom_site_aniso_U_13
_atom_site_aniso_U_12
Ag1 0.0538(3) 0.0790(3) 0.0599(3) -0.0320(2) 0.0004(2) -0.0093(2)
Ag2 0.0555(3) 0.0920(4) 0.0688(3) -0.0280(3) 0.0022(2) -0.0226(2)
C1 0.057(4) 0.070(4) 0.068(4) -0.029(3) 0.008(3) -0.033(3)
N1 0.057(4) 0.070(4) 0.068(4) -0.029(3) 0.008(3) -0.033(3)
N2 0.052(3) 0.071(3) 0.085(4) -0.033(3) -0.001(3) -0.021(3)
C2 0.052(3) 0.071(3) 0.085(4) -0.033(3) -0.001(3) -0.021(3)
C3 0.075(4) 0.057(4) 0.085(5) -0.030(3) 0.022(3) -0.029(3)
N4 0.124(6) 0.066(4) 0.110(6) -0.019(4) 0.035(5) -0.009(4)
S1 0.0575(8) 0.0629(8) 0.0504(7) -0.0247(6) 0.0007(6) -0.0073(6)
C11 0.055(3) 0.057(3) 0.043(3) -0.020(2) 0.011(2) -0.022(2)
N11 0.074(3) 0.066(3) 0.079(4) -0.034(3) -0.002(3) -0.027(3)
C12 0.060(4) 0.121(6) 0.067(4) -0.045(4) 0.002(3) -0.029(4)
C13 0.059(4) 0.090(5) 0.064(4) -0.005(3) -0.002(3) -0.018(3)
N12 0.073(3) 0.054(3) 0.068(3) -0.012(2) -0.013(3) -0.018(2)
S2 0.0464(7) 0.0502(7) 0.0524(7) -0.0215(6) 0.0080(5) -0.0196(5)
C21 0.045(3) 0.040(2) 0.046(3) -0.014(2) 0.000(2) -0.014(2)
N21 0.053(3) 0.069(3) 0.073(3) -0.043(3) 0.017(2) -0.029(2)
C22 0.054(3) 0.062(3) 0.068(4) -0.030(3) 0.016(3) -0.021(3)
C23 0.063(4) 0.081(4) 0.083(5) -0.050(4) 0.020(3) -0.027(3)
N22 0.061(3) 0.076(3) 0.091(4) -0.058(3) 0.023(3) -0.031(3)

loop_
_atom_site_label
_atom_site_type_symbol
_atom_site_fract_x
_atom_site_fract_y
_atom_site_fract_z
_atom_site_U_iso_or_equiv
_atom_site_thermal_displace_type
_atom_site_occupancy
_atom_site_calc_flag
_atom_site_refinement_flags
_atom_site_disorder_group
Ag1 Ag 0.40833(7) 0.55473(6) 0.39237(4) 0.0629(2) Uani 1 d . .
Ag2 Ag 0.67858(7) 0.81331(7) 0.24462(4) 0.0706(2) Uani 1 d . .
C1 C 0.9350(10) 0.6891(8) 0.3274(5) 0.061(2) Uani 0.87(7) d P .
N1 N 0.9350(10) 0.6891(8) 0.3274(5) 0.061(2) Uani 0.13(7) d P .
N2 N 1.0735(9) 0.6184(7) 0.3714(5) 0.066(2) Uani 0.87(7) d P .
C2 C 1.0735(9) 0.6184(7) 0.3714(5) 0.066(2) Uani 0.13(7) d P .
C3 C 0.4903(11) 1.0356(8) 0.1701(6) 0.071(2) Uani 1 d . .
N4 N 0.3859(13) 1.1540(8) 0.1304(6) 0.109(3) Uani 1 d . .
S1 S 0.6013(2) 0.5389(2) 0.21116(11) 0.0566(3) Uani 1 d . .
C11 C 0.3985(8) 0.6098(7) 0.1371(4) 0.0504(12) Uani 1 d . .
N11 N 0.3158(8) 0.5154(7) 0.1037(4) 0.0683(13) Uani 1 d . .
H11A H 0.3566(8) 0.4091(7) 0.1168(4) 0.063(18) Uiso 1 calc R .
C12 C 0.1480(10) 0.6100(10) 0.0420(6) 0.078(2) Uani 1 d . .
H12A H 0.0213(10) 0.5745(10) 0.0748(6) 0.119(30) Uiso 1 calc R .
H12B H 0.1752(10) 0.5986(10) -0.0288(6) 0.101(25) Uiso 1 calc R .
C13 C 0.1404(10) 0.7867(9) 0.0416(5) 0.075(2) Uani 1 d . .
H13A H 0.1666(10) 0.8572(9) -0.0292(5) 0.094(24) Uiso 1 calc R .
H13B H 0.0093(10) 0.8343(9) 0.0731(5) 0.080(21) Uiso 1 calc R .
N12 N 0.3016(8) 0.7660(6) 0.1044(4) 0.0649(13) Uani 1 d . .
H12C H 0.3313(8) 0.8473(6) 0.1190(4) 0.082(22) Uiso 1 calc R .
S2 S 0.4705(2) 0.7597(2) 0.48650(10) 0.0479(3) Uani 1 d . .
C21 C 0.2449(7) 0.8002(6) 0.5632(4) 0.0427(10) Uani 1 d . .
N21 N 0.0873(7) 0.7304(6) 0.5785(4) 0.0592(12) Uani 1 d . .
H21A H 0.0818(7) 0.6571(6) 0.5485(4) 0.077(21) Uiso 1 calc R .
C22 C -0.0778(9) 0.7887(7) 0.6511(5) 0.0595(14) Uani 1 d . .
H22A H -0.1084(9) 0.6973(7) 0.7113(5) 0.099(25) Uiso 1 calc R .
H22B H -0.2004(9) 0.8444(7) 0.6168(5) 0.093(24) Uiso 1 calc R .
C23 C 0.0096(10) 0.9101(9) 0.6833(6) 0.071(2) Uani 1 d . .
H23A H -0.0769(10) 1.0206(9) 0.6677(6) 0.124(33) Uiso 1 calc R .
H23B H 0.0274(10) 0.8715(9) 0.7576(6) 0.090(24) Uiso 1 calc R .
N22 N 0.2069(8) 0.9091(6) 0.6179(4) 0.0686(14) Uani 1 d . .
H22C H 0.2885(8) 0.9726(6) 0.6156(4) 0.114(30) Uiso 1 calc R .

loop_
_atom_type_symbol
_atom_type_description
_atom_type_scat_dispersion_real
_atom_type_scat_dispersion_imag
_atom_type_scat_source
C C 0.0033 0.0016 'International Tables Vol C Tables 4.2.6.8 and 6.1.1.4'
H H 0.0000 0.0000 'International Tables Vol C Tables 4.2.6.8 and 6.1.1.4'
N N 0.0061 0.0033 'International Tables Vol C Tables 4.2.6.8 and 6.1.1.4'
S S 0.1246 0.1234 'International Tables Vol C Tables 4.2.6.8 and 6.1.1.4'
Ag Ag -0.8971 1.1015 'International Tables Vol C Tables 4.2.6.8 and 6.1.1.4'

loop_
_geom_angle_atom_site_label_1
_geom_angle_atom_site_label_2
_geom_angle_atom_site_label_3
_geom_angle
_geom_angle_site_symmetry_1
_geom_angle_site_symmetry_3
_geom_angle_publ_flag
C2 Ag1 N2 0.0(3) 1_455 1_455 ?
C2 Ag1 S1 106.1(2) 1_455 . ?
N2 Ag1 S1 106.1(2) 1_455 . ?
C2 Ag1 S2 107.14(14) 1_455 . ?
N2 Ag1 S2 107.14(14) 1_455 . ?
S1 Ag1 S2 121.35(5) . . ?
C2 Ag1 S2 113.01(15) 1_455 2_666 ?
N2 Ag1 S2 113.01(15) 1_455 2_666 ?
S1 Ag1 S2 101.57(4) . 2_666 ?
S2 Ag1 S2 107.76(4) . 2_666 ?
C2 Ag1 Ag1 125.6(2) 1_455 2_666 ?
N2 Ag1 Ag1 125.6(2) 1_455 2_666 ?
S1 Ag1 Ag1 127.39(4) . 2_666 ?
S2 Ag1 Ag1 55.07(3) . 2_666 ?
S2 Ag1 Ag1 52.69(3) 2_666 2_666 ?
C2 Ag1 Ag2 116.58(15) 1_455 . ?
N2 Ag1 Ag2 116.58(15) 1_455 . ?
S1 Ag1 Ag2 54.96(4) . . ?
S2 Ag1 Ag2 67.18(3) . . ?
S2 Ag1 Ag2 129.25(3) 2_666 . ?
Ag1 Ag1 Ag2 102.75(2) 2_666 . ?
C3 Ag2 N1 149.6(2) . . ?
C3 Ag2 C1 149.6(2) . . ?
N1 Ag2 C1 0.0(4) . . ?
C3 Ag2 S1 113.2(2) . . ?
N1 Ag2 S1 96.7(2) . . ?
C1 Ag2 S1 96.7(2) . . ?
C3 Ag2 Ag1 110.1(2) . . ?
N1 Ag2 Ag1 92.27(15) . . ?
C1 Ag2 Ag1 92.27(15) . . ?
S1 Ag2 Ag1 51.05(3) . . ?
C2 C1 N2 0.0(6) . . ?
C2 C1 Ag2 178.3(5) . . ?
N2 C1 Ag2 178.3(5) . . ?
C2 N1 N2 0.0(6) . . ?
C2 N1 Ag2 178.3(5) . . ?
N2 N1 Ag2 178.3(5) . . ?
N1 N2 C1 0.0(7) . . ?
N1 N2 Ag1 153.9(5) . 1_655 ?
C1 N2 Ag1 153.9(5) . 1_655 ?
N1 C2 C1 0.0(7) . . ?
N1 C2 Ag1 153.9(5) . 1_655 ?
C1 C2 Ag1 153.9(5) . 1_655 ?
N4 C3 Ag2 178.7(7) . . ?
C11 S1 Ag1 99.3(2) . . ?
C11 S1 Ag2 106.1(2) . . ?
Ag1 S1 Ag2 73.99(4) . . ?
N11 C11 N12 108.9(5) . . ?
N11 C11 S1 125.0(5) . . ?
N12 C11 S1 126.1(4) . . ?
C11 N11 C12 112.8(5) . . ?
N11 C12 C13 102.6(5) . . ?
N12 C13 C12 102.5(5) . . ?
C11 N12 C13 113.1(5) . . ?
C21 S2 Ag1 104.2(2) . . ?
C21 S2 Ag1 95.3(2) . 2_666 ?
Ag1 S2 Ag1 72.23(4) . 2_666 ?
N21 C21 N22 109.3(4) . . ?
N21 C21 S2 127.2(4) . . ?
N22 C21 S2 123.6(4) . . ?
C21 N21 C22 113.5(4) . . ?
N21 C22 C23 102.4(4) . . ?
N22 C23 C22 102.1(5) . . ?
C21 N22 C23 112.6(5) . . ?

loop_
_geom_bond_atom_site_label_1
_geom_bond_atom_site_label_2
_geom_bond_distance
_geom_bond_site_symmetry_2
_geom_bond_publ_flag
Ag1 C2 2.255(6) 1_455 ?
Ag1 N2 2.255(6) 1_455 ?
Ag1 S1 2.5886(14) . ?
Ag1 S2 2.6195(13) . ?
Ag1 S2 2.6999(14) 2_666 ?
Ag1 Ag1 3.1361(9) 2_666 ?
Ag1 Ag2 3.1994(7) . ?
Ag2 C3 2.089(8) . ?
Ag2 N1 2.110(8) . ?
Ag2 C1 2.110(8) . ?
Ag2 S1 2.725(2) . ?
C1 C2 1.140(8) . ?
C1 N2 1.140(8) . ?
N1 C2 1.140(8) . ?
N1 N2 1.140(8) . ?
N2 Ag1 2.255(6) 1_655 ?
C2 Ag1 2.255(6) 1_655 ?
C3 N4 1.126(9) . ?
S1 C11 1.720(6) . ?
C11 N11 1.312(7) . ?
C11 N12 1.318(7) . ?
N11 C12 1.453(9) . ?
C12 C13 1.509(10) . ?
C13 N12 1.444(8) . ?
S2 C21 1.718(5) . ?
S2 Ag1 2.6999(14) 2_666 ?
C21 N21 1.309(6) . ?
C21 N22 1.319(6) . ?
N21 C22 1.455(7) . ?
C22 C23 1.521(8) . ?
C23 N22 1.470(7) . ?

loop_
_geom_torsion_atom_site_label_1
_geom_torsion_atom_site_label_2
_geom_torsion_atom_site_label_3
_geom_torsion_atom_site_label_4
_geom_torsion
_geom_torsion_site_symmetry_1
_geom_torsion_site_symmetry_2
_geom_torsion_site_symmetry_3
_geom_torsion_site_symmetry_4
_geom_torsion_publ_flag
C2 Ag1 Ag2 C3 12.4(3) 1_455 . . . ?
N2 Ag1 Ag2 C3 12.4(3) 1_455 . . . ?
S1 Ag1 Ag2 C3 104.1(2) . . . . ?
S2 Ag1 Ag2 C3 -86.0(2) . . . . ?
S2 Ag1 Ag2 C3 179.2(2) 2_666 . . . ?
Ag1 Ag1 Ag2 C3 -129.0(2) 2_666 . . . ?
C2 Ag1 Ag2 N1 171.6(2) 1_455 . . . ?
N2 Ag1 Ag2 N1 171.6(2) 1_455 . . . ?
S1 Ag1 Ag2 N1 -96.8(2) . . . . ?
S2 Ag1 Ag2 N1 73.1(2) . . . . ?
S2 Ag1 Ag2 N1 -21.7(2) 2_666 . . . ?
Ag1 Ag1 Ag2 N1 30.2(2) 2_666 . . . ?
C2 Ag1 Ag2 C1 171.6(2) 1_455 . . . ?
N2 Ag1 Ag2 C1 171.6(2) 1_455 . . . ?
S1 Ag1 Ag2 C1 -96.8(2) . . . . ?
S2 Ag1 Ag2 C1 73.1(2) . . . . ?
S2 Ag1 Ag2 C1 -21.7(2) 2_666 . . . ?
Ag1 Ag1 Ag2 C1 30.2(2) 2_666 . . . ?
C2 Ag1 Ag2 S1 -91.6(2) 1_455 . . . ?
N2 Ag1 Ag2 S1 -91.6(2) 1_455 . . . ?
S1 Ag1 Ag2 S1 0.0 . . . . ?
S2 Ag1 Ag2 S1 169.92(5) . . . . ?
S2 Ag1 Ag2 S1 75.13(6) 2_666 . . . ?
Ag1 Ag1 Ag2 S1 126.99(5) 2_666 . . . ?
C3 Ag2 C1 C2 -162.2(162) . . . . ?
N1 Ag2 C1 C2 0.0(1000) . . . . ?
S1 Ag2 C1 C2 8.2(164) . . . . ?
Ag1 Ag2 C1 C2 59.2(164) . . . . ?
C3 Ag2 C1 N2 -162.2(162) . . . . ?
N1 Ag2 C1 N2 0.0(1000) . . . . ?
S1 Ag2 C1 N2 8.2(164) . . . . ?
Ag1 Ag2 C1 N2 59.2(164) . . . . ?
C3 Ag2 N1 C2 -162.2(162) . . . . ?
C1 Ag2 N1 C2 0.0(1000) . . . . ?
S1 Ag2 N1 C2 8.2(164) . . . . ?
Ag1 Ag2 N1 C2 59.2(164) . . . . ?
C3 Ag2 N1 N2 -162.2(162) . . . . ?
C1 Ag2 N1 N2 0.0(1000) . . . . ?
S1 Ag2 N1 N2 8.2(164) . . . . ?
Ag1 Ag2 N1 N2 59.2(164) . . . . ?
C2 N1 N2 C1 0.0(1000) . . . . ?
Ag2 N1 N2 C1 0.0(1000) . . . . ?
C2 N1 N2 Ag1 0.0(1000) . . . 1_655 ?
Ag2 N1 N2 Ag1 106.6(160) . . . 1_655 ?
C2 C1 N2 N1 0.0(1000) . . . . ?
Ag2 C1 N2 N1 0.0(1000) . . . . ?
C2 C1 N2 Ag1 0.0(1000) . . . 1_655 ?
Ag2 C1 N2 Ag1 106.6(160) . . . 1_655 ?
N2 N1 C2 C1 0.0(1000) . . . . ?
Ag2 N1 C2 C1 0.0(1000) . . . . ?
N2 N1 C2 Ag1 0.0(1000) . . . 1_655 ?
Ag2 N1 C2 Ag1 106.6(160) . . . 1_655 ?
N2 C1 C2 N1 0.0(1000) . . . . ?
Ag2 C1 C2 N1 0.0(1000) . . . . ?
N2 C1 C2 Ag1 0.0(1000) . . . 1_655 ?
Ag2 C1 C2 Ag1 106.6(160) . . . 1_655 ?
N1 Ag2 C3 N4 -151.3(304) . . . . ?
C1 Ag2 C3 N4 -151.3(304) . . . . ?
S1 Ag2 C3 N4 39.1(306) . . . . ?
Ag1 Ag2 C3 N4 -16.1(306) . . . . ?
C2 Ag1 S1 C11 7.3(2) 1_455 . . . ?
N2 Ag1 S1 C11 7.3(2) 1_455 . . . ?
S2 Ag1 S1 C11 -115.1(2) . . . . ?
S2 Ag1 S1 C11 125.6(2) 2_666 . . . ?
Ag1 Ag1 S1 C11 177.1(2) 2_666 . . . ?
Ag2 Ag1 S1 C11 -104.2(2) . . . . ?
C2 Ag1 S1 Ag2 111.49(14) 1_455 . . . ?
N2 Ag1 S1 Ag2 111.49(14) 1_455 . . . ?
S2 Ag1 S1 Ag2 -10.88(6) . . . . ?
S2 Ag1 S1 Ag2 -130.19(4) 2_666 . . . ?
Ag1 Ag1 S1 Ag2 -78.66(5) 2_666 . . . ?
Ag2 Ag1 S1 Ag2 0.0 . . . . ?
C3 Ag2 S1 C11 -2.5(3) . . . . ?
N1 Ag2 S1 C11 -177.2(2) . . . . ?
C1 Ag2 S1 C11 -177.2(2) . . . . ?
Ag1 Ag2 S1 C11 95.3(2) . . . . ?
C3 Ag2 S1 Ag1 -97.8(2) . . . . ?
N1 Ag2 S1 Ag1 87.5(2) . . . . ?
C1 Ag2 S1 Ag1 87.5(2) . . . . ?
Ag1 Ag2 S1 Ag1 0.0 . . . . ?
Ag1 S1 C11 N11 -104.7(5) . . . . ?
Ag2 S1 C11 N11 179.4(4) . . . . ?
Ag1 S1 C11 N12 75.6(5) . . . . ?
Ag2 S1 C11 N12 -0.3(5) . . . . ?
N12 C11 N11 C12 0.3(7) . . . . ?
S1 C11 N11 C12 -179.4(4) . . . . ?
C11 N11 C12 C13 0.5(7) . . . . ?
N11 C12 C13 N12 -1.0(6) . . . . ?
N11 C11 N12 C13 -1.1(7) . . . . ?
S1 C11 N12 C13 178.7(4) . . . . ?
C12 C13 N12 C11 1.3(7) . . . . ?
C2 Ag1 S2 C21 30.8(2) 1_455 . . . ?
N2 Ag1 S2 C21 30.8(2) 1_455 . . . ?
S1 Ag1 S2 C21 152.7(2) . . . . ?
S2 Ag1 S2 C21 -91.1(2) 2_666 . . . ?
Ag1 Ag1 S2 C21 -91.1(2) 2_666 . . . ?
Ag2 Ag1 S2 C21 143.0(2) . . . . ?
C2 Ag1 S2 Ag1 121.9(2) 1_455 . . 2_666 ?
N2 Ag1 S2 Ag1 121.9(2) 1_455 . . 2_666 ?
S1 Ag1 S2 Ag1 -116.22(5) . . . 2_666 ?
S2 Ag1 S2 Ag1 0.0 2_666 . . 2_666 ?
Ag1 Ag1 S2 Ag1 0.0 2_666 . . 2_666 ?
Ag2 Ag1 S2 Ag1 -125.87(3) . . . 2_666 ?
Ag1 S2 C21 N21 6.2(5) . . . . ?
Ag1 S2 C21 N21 -66.7(5) 2_666 . . . ?
Ag1 S2 C21 N22 -174.7(5) . . . . ?
Ag1 S2 C21 N22 112.4(5) 2_666 . . . ?
N22 C21 N21 C22 -1.2(7) . . . . ?
S2 C21 N21 C22 178.0(4) . . . . ?
C21 N21 C22 C23 -1.7(7) . . . . ?
N21 C22 C23 N22 3.5(7) . . . . ?
N21 C21 N22 C23 3.9(7) . . . . ?
S2 C21 N22 C23 -175.4(5) . . . . ?
C22 C23 N22 C21 -4.7(8) . . . . ?
